data_1555789
loop_
_publ_author_name
'Kong, Jiahui'
'Zhang, Qiong'
'Savage, Mathew'
'Li, Minzhi'
'Li, Xin'
'Yang, Sihai'
'Liang, Xu'
'Zhu, Weihua'
'\%Agren, Hans'
'Xie, Yongshu'

_publ_section_title
;
 Tetra- and Octapyrroles Synthesized from Confusion and Fusion Approaches.
;
_journal_issue 19
_journal_name_full 'Organic letters'
_journal_page_first 5046
_journal_page_last 5049
_journal_paper_doi 10.1021/acs.orglett.6b02495
_journal_volume 18
_journal_year 2016
_chemical_formula_sum 'C74 H18 F30 N8'
_chemical_formula_weight 1588.96
_space_group_crystal_system monoclinic
_space_group_IT_number 14
_space_group_name_Hall '-P 2yn'
_space_group_name_H-M_alt 'P 1 21/n 1'
_atom_sites_solution_hydrogens mixed
_audit_creation_method SHELXL-2013
_cell_angle_alpha 90
_cell_angle_beta 110.537(3)
_cell_angle_gamma 90
_cell_formula_units_Z 4
_cell_length_a 17.864(3)
_cell_length_b 23.111(4)
_cell_length_c 18.348(3)
_cell_measurement_reflns_used 6806
_cell_measurement_temperature 173(2)
_cell_measurement_theta_max 23.84
_cell_measurement_theta_min 2.16
_cell_volume 7094(2)
_computing_cell_refinement 'Bruker SAINT'
_computing_data_collection 'Bruker APEX2'
_computing_data_reduction 'Bruker SAINT'
_computing_molecular_graphics 'Bruker SHELXTL'
_computing_publication_material 'Bruker SHELXTL'
_computing_structure_refinement 'SHELXL-2013 (Sheldrick, 2013)'
_computing_structure_solution 'SHELXS-97 (Sheldrick, 2008)'
_diffrn_ambient_temperature 173(2)
_diffrn_measured_fraction_theta_full 0.996
_diffrn_measured_fraction_theta_max 0.997
_diffrn_measurement_device_type 'Bruker APEX-II CCD'
_diffrn_measurement_method '\f and \w scans'
_diffrn_radiation_type MoK\a
_diffrn_radiation_wavelength 0.71073
_diffrn_reflns_av_R_equivalents 0.0516
_diffrn_reflns_av_unetI/netI 0.0695
_diffrn_reflns_Laue_measured_fraction_full 0.996
_diffrn_reflns_Laue_measured_fraction_max 0.997
_diffrn_reflns_limit_h_max 15
_diffrn_reflns_limit_h_min -22
_diffrn_reflns_limit_k_max 28
_diffrn_reflns_limit_k_min -28
_diffrn_reflns_limit_l_max 22
_diffrn_reflns_limit_l_min -22
_diffrn_reflns_number 45494
_diffrn_reflns_point_group_measured_fraction_full 0.996
_diffrn_reflns_point_group_measured_fraction_max 0.997
_diffrn_reflns_theta_full 25.242
_diffrn_reflns_theta_max 25.999
_diffrn_reflns_theta_min 1.369
_exptl_absorpt_coefficient_mu 0.145
_exptl_absorpt_correction_T_max 0.746
_exptl_absorpt_correction_T_min 0.663
_exptl_absorpt_correction_type multi-scan
_exptl_absorpt_process_details sadabs
_exptl_crystal_colour black
_exptl_crystal_density_diffrn 1.488
_exptl_crystal_description strip
_exptl_crystal_F_000 3152
_exptl_crystal_size_max 0.520
_exptl_crystal_size_mid 0.100
_exptl_crystal_size_min 0.100
_platon_squeeze_details ' '
_refine_diff_density_max 0.961
_refine_diff_density_min -0.612
_refine_diff_density_rms 0.082
_refine_ls_extinction_method none
_refine_ls_goodness_of_fit_ref 0.997
_refine_ls_hydrogen_treatment mixed
_refine_ls_matrix_type full
_refine_ls_number_parameters 1016
_refine_ls_number_reflns 13909
_refine_ls_number_restraints 20
_refine_ls_restrained_S_all 0.999
_refine_ls_R_factor_all 0.1223
_refine_ls_R_factor_gt 0.0716
_refine_ls_shift/su_max 0.010
_refine_ls_shift/su_mean 0.000
_refine_ls_structure_factor_coef Fsqd
_refine_ls_weighting_details
; 
 w=1/[\s^2^(Fo^2^)+(0.1361P)^2^] 
 where P=(Fo^2^+2Fc^2^)/3 
;
_refine_ls_weighting_scheme calc
_refine_ls_wR_factor_gt 0.2039
_refine_ls_wR_factor_ref 0.2304
_reflns_Friedel_coverage 0.000
_reflns_number_gt 7473
_reflns_number_total 13909
_reflns_threshold_expression 'I > 2\s(I)'
_cod_data_source_file ol6b02495_si_002.cif
_cod_data_source_block mo_50612b
_cod_original_cell_volume 7093(2)
_cod_original_sg_symbol_H-M 'P 21/n'
_cod_database_code 1555789
_shelx_space_group_comment
; 
The symmetry employed for this shelxl refinement is uniquely defined 
by the following loop, which should always be used as a source of 
symmetry information in preference to the above space-group names. 
They are only intended as comments. 
;
_shelx_estimated_absorpt_t_min 0.929
_shelx_estimated_absorpt_t_max 0.986
_shelxl_version_number 2013-2

loop_
_space_group_symop_operation_xyz
'x, y, z'
'-x+1/2, y+1/2, -z+1/2'
'-x, -y, -z'
'x-1/2, -y-1/2, z-1/2'

loop_
_atom_site_label
_atom_site_type_symbol
_atom_site_fract_x
_atom_site_fract_y
_atom_site_fract_z
_atom_site_U_iso_or_equiv
_atom_site_adp_type
_atom_site_occupancy
_atom_site_site_symmetry_order
_atom_site_calc_flag
_atom_site_refinement_flags_posn
_atom_site_refinement_flags_adp
N1 N 1.3052(2) 0.04329(15) 0.1642(2) 0.0508(9) Uani 1 1 d D .
N2 N 1.08479(16) 0.15525(11) 0.05993(15) 0.0295(6) Uani 1 1 d . .
N3 N 1.02590(18) 0.20065(12) -0.07069(16) 0.0358(7) Uani 1 1 d . .
N4 N 1.02483(17) 0.14500(12) 0.15428(15) 0.0344(7) Uani 1 1 d . .
N5 N 0.85387(18) 0.14997(12) 0.22457(16) 0.0360(7) Uani 1 1 d . .
N6 N 0.79474(17) 0.14465(12) 0.31943(16) 0.0343(7) Uani 1 1 d . .
N7 N 0.86412(18) 0.14626(14) 0.46312(16) 0.0402(7) Uani 1 1 d . .
N8 N 0.5550(3) 0.20833(17) 0.1172(2) 0.0670(11) Uani 1 1 d D .
F1 F 1.12749(14) 0.02101(9) 0.04338(12) 0.0470(6) Uani 1 1 d . .
F2 F 1.02932(15) -0.06542(10) 0.04275(15) 0.0622(7) Uani 1 1 d . .
F3 F 0.9883(2) -0.08685(12) 0.1698(2) 0.0938(10) Uani 1 1 d . .
F4 F 1.0501(2) -0.02021(12) 0.29933(17) 0.0848(9) Uani 1 1 d . .
F5 F 1.14874(15) 0.06751(9) 0.30055(12) 0.0523(6) Uani 1 1 d . .
F6 F 1.30318(13) 0.21550(10) -0.02853(12) 0.0493(6) Uani 1 1 d . .
F7 F 1.40423(15) 0.22583(12) -0.10695(16) 0.0673(7) Uani 1 1 d . .
F8 F 1.35219(17) 0.20717(13) -0.26328(16) 0.0740(8) Uani 1 1 d . .
F9 F 1.19564(17) 0.18119(12) -0.33952(13) 0.0689(7) Uani 1 1 d . .
F10 F 1.09413(14) 0.17407(11) -0.26342(12) 0.0538(6) Uani 1 1 d . .
F11 F 0.82222(15) 0.30227(10) -0.09068(15) 0.0618(7) Uani 1 1 d . .
F12 F 0.66385(17) 0.31278(13) -0.15413(17) 0.0792(9) Uani 1 1 d . .
F13 F 0.56856(15) 0.21865(15) -0.17463(16) 0.0830(9) Uani 1 1 d . .
F14 F 0.63500(16) 0.11156(14) -0.13739(19) 0.0870(9) Uani 1 1 d . .
F15 F 0.79459(15) 0.10100(11) -0.07765(16) 0.0678(7) Uani 1 1 d . .
F16 F 0.69126(18) 0.12695(11) 0.04624(14) 0.0673(7) Uani 1 1 d . .
F17 F 0.7158(2) 0.02508(14) -0.0104(2) 0.1061(12) Uani 1 1 d . .
F18 F 0.7395(3) -0.07000(14) 0.0767(3) 0.1441(18) Uani 1 1 d . U
F19 F 0.7418(4) -0.06296(15) 0.2250(3) 0.178(2) Uani 1 1 d . U
F20 F 0.7088(3) 0.03566(12) 0.2793(2) 0.1311(17) Uani 1 1 d . U
F21 F 0.79939(16) 0.22337(11) 0.63478(13) 0.0609(7) Uani 1 1 d . .
F22 F 0.70066(19) 0.25012(12) 0.70915(14) 0.0771(8) Uani 1 1 d . .
F23 F 0.54409(19) 0.21780(13) 0.65013(18) 0.0852(9) Uani 1 1 d . .
F24 F 0.48938(18) 0.16069(14) 0.51127(19) 0.0854(9) Uani 1 1 d . .
F25 F 0.58809(15) 0.13198(11) 0.43713(15) 0.0642(7) Uani 1 1 d . .
F26 F 1.10716(15) 0.20431(11) 0.48497(15) 0.0626(7) Uani 1 1 d . .
F27 F 1.26232(17) 0.17406(16) 0.53912(16) 0.0854(9) Uani 1 1 d . .
F28 F 1.3050(2) 0.0614(2) 0.5493(2) 0.1330(16) Uani 1 1 d . .
F29 F 1.1910(3) -0.02169(16) 0.5033(3) 0.1318(15) Uani 1 1 d . .
F30 F 1.03541(19) 0.00873(12) 0.44494(18) 0.0796(8) Uani 1 1 d . .
C1 C 1.3838(3) 0.0341(2) 0.2040(3) 0.0672(13) Uani 1 1 d . .
H1A H 1.4175 0.0077 0.1903 0.081 Uiso 1 1 calc R U
C2 C 1.4058(3) 0.0691(3) 0.2667(3) 0.0737(15) Uani 1 1 d . .
H2 H 1.4576 0.0712 0.3054 0.088 Uiso 1 1 calc R U
C3 C 1.3389(3) 0.1022(2) 0.2652(2) 0.0565(11) Uani 1 1 d . .
H3 H 1.3375 0.1307 0.3021 0.068 Uiso 1 1 calc R U
C4 C 1.2764(2) 0.08556(15) 0.2007(2) 0.0370(8) Uani 1 1 d . .
C5 C 1.1906(2) 0.10268(14) 0.17307(19) 0.0321(8) Uani 1 1 d . .
H5 H 1.1836 0.1299 0.2126 0.039 Uiso 1 1 calc R U
C6 C 1.1653(2) 0.13471(14) 0.09628(19) 0.0320(8) Uani 1 1 d . .
C7 C 1.2072(2) 0.14581(14) 0.04880(18) 0.0301(8) Uani 1 1 d . .
H7 H 1.2623 0.1375 0.0601 0.036 Uiso 1 1 calc R U
C8 C 1.1541(2) 0.17233(14) -0.02182(19) 0.0327(8) Uani 1 1 d . .
C9 C 1.0834(2) 0.17624(14) -0.00944(18) 0.0304(8) Uani 1 1 d . .
C10 C 1.1388(2) 0.19493(14) -0.09993(19) 0.0327(8) Uani 1 1 d . .
C11 C 1.0590(2) 0.21147(15) -0.12756(19) 0.0342(8) Uani 1 1 d . .
C12 C 0.9907(2) 0.23075(16) -0.1943(2) 0.0414(9) Uani 1 1 d . .
H12 H 0.9927 0.2429 -0.2431 0.050 Uiso 1 1 calc R U
C13 C 0.9233(2) 0.22833(16) -0.1748(2) 0.0408(9) Uani 1 1 d . .
H13 H 0.8710 0.2386 -0.2083 0.049 Uiso 1 1 calc R U
C14 C 0.9437(2) 0.20764(15) -0.09529(19) 0.0345(8) Uani 1 1 d . .
C15 C 0.9022(2) 0.19501(15) -0.04803(19) 0.0350(8) Uani 1 1 d . .
C16 C 1.0196(2) 0.15800(14) 0.08398(18) 0.0297(8) Uani 1 1 d . .
C17 C 0.9357(2) 0.17567(14) 0.03268(19) 0.0322(8) Uani 1 1 d . .
C18 C 0.8939(2) 0.17017(15) 0.0815(2) 0.0365(8) Uani 1 1 d . .
H18 H 0.8383 0.1770 0.0684 0.044 Uiso 1 1 calc R U
C19 C 0.9483(2) 0.15227(15) 0.15634(19) 0.0341(8) Uani 1 1 d . .
C20 C 0.9305(2) 0.14388(15) 0.22336(19) 0.0350(8) Uani 1 1 d . .
C21 C 0.9856(2) 0.13141(15) 0.29959(19) 0.0350(8) Uani 1 1 d . .
H21 H 1.0412 0.1245 0.3128 0.042 Uiso 1 1 calc R U
C22 C 0.9454(2) 0.13106(14) 0.3500(2) 0.0354(8) Uani 1 1 d . .
C23 C 0.8604(2) 0.14287(15) 0.29697(19) 0.0338(8) Uani 1 1 d . .
C24 C 0.9810(2) 0.12334(15) 0.43397(19) 0.0364(8) Uani 1 1 d . .
C25 C 0.9439(2) 0.13215(15) 0.4868(2) 0.0395(9) Uani 1 1 d . .
C26 C 0.9681(2) 0.13024(17) 0.5704(2) 0.0431(9) Uani 1 1 d . .
H26 H 1.0204 0.1212 0.6049 0.052 Uiso 1 1 calc R U
C27 C 0.9052(2) 0.14324(17) 0.5925(2) 0.0451(10) Uani 1 1 d . .
H27 H 0.9066 0.1453 0.6446 0.054 Uiso 1 1 calc R U
C28 C 0.8349(2) 0.15351(17) 0.5233(2) 0.0430(9) Uani 1 1 d . .
C29 C 0.7527(2) 0.16193(16) 0.4916(2) 0.0388(9) Uani 1 1 d . .
C30 C 0.8011(2) 0.14647(15) 0.39603(19) 0.0367(8) Uani 1 1 d . .
C31 C 0.7314(2) 0.15592(15) 0.40784(19) 0.0360(8) Uani 1 1 d . .
C32 C 0.6736(2) 0.15986(14) 0.3305(2) 0.0349(8) Uani 1 1 d . .
H32 H 0.6179 0.1663 0.3176 0.042 Uiso 1 1 calc R U
C33 C 0.7120(2) 0.15275(15) 0.2783(2) 0.0358(8) Uani 1 1 d . .
C34 C 0.6776(2) 0.14594(15) 0.19063(19) 0.0360(8) Uani 1 1 d . .
H34 H 0.7054 0.1747 0.1683 0.043 Uiso 1 1 calc R U
C35 C 0.5911(2) 0.16012(16) 0.1591(2) 0.0414(9) Uani 1 1 d . .
C36 C 0.5324(2) 0.12862(18) 0.1711(2) 0.0478(10) Uani 1 1 d . .
H36 H 0.5402 0.0931 0.1988 0.057 Uiso 1 1 calc R U
C37 C 0.4611(3) 0.1554(3) 0.1374(3) 0.0757(15) Uani 1 1 d . .
H37 H 0.4111 0.1418 0.1378 0.091 Uiso 1 1 calc R U
C38 C 0.4727(3) 0.2038(2) 0.1038(3) 0.0663(14) Uani 1 1 d . .
H38 H 0.4326 0.2306 0.0758 0.080 Uiso 1 1 calc R U
C39 C 1.1385(2) 0.04974(14) 0.1707(2) 0.0349(8) Uani 1 1 d . .
C40 C 1.1072(2) 0.01363(15) 0.1070(2) 0.0370(8) Uani 1 1 d . .
C41 C 1.0572(2) -0.03171(16) 0.1062(2) 0.0481(10) Uani 1 1 d . .
C42 C 1.0373(3) -0.04307(18) 0.1697(3) 0.0587(12) Uani 1 1 d . .
C43 C 1.0688(3) -0.00944(18) 0.2358(3) 0.0563(11) Uani 1 1 d . .
C44 C 1.1177(2) 0.03576(16) 0.2351(2) 0.0421(9) Uani 1 1 d . .
C45 C 1.1941(2) 0.19704(14) -0.14232(19) 0.0330(8) Uani 1 1 d . .
C46 C 1.2745(2) 0.20745(16) -0.1063(2) 0.0396(9) Uani 1 1 d . .
C47 C 1.3281(2) 0.21226(17) -0.1453(2) 0.0443(9) Uani 1 1 d . .
C48 C 1.3005(3) 0.20412(18) -0.2252(2) 0.0493(10) Uani 1 1 d . .
C49 C 1.2224(3) 0.19180(17) -0.2624(2) 0.0452(10) Uani 1 1 d . .
C50 C 1.1698(2) 0.18805(15) -0.2224(2) 0.0374(8) Uani 1 1 d . .
C51 C 0.8131(2) 0.20109(16) -0.08162(19) 0.0359(8) Uani 1 1 d . .
C52 C 0.7774(2) 0.25414(18) -0.1018(2) 0.0453(10) Uani 1 1 d . .
C53 C 0.6957(3) 0.2602(2) -0.1336(2) 0.0526(11) Uani 1 1 d . .
C54 C 0.6471(3) 0.2125(2) -0.1452(2) 0.0553(12) Uani 1 1 d . .
C55 C 0.6814(3) 0.1587(2) -0.1255(2) 0.0561(11) Uani 1 1 d . .
C56 C 0.7630(2) 0.15385(18) -0.0950(2) 0.0469(10) Uani 1 1 d . .
C57 C 0.6943(2) 0.08600(16) 0.1642(2) 0.0448(10) Uani 1 1 d . .
C58 C 0.6996(2) 0.08006(17) 0.0911(2) 0.0463(10) Uani 1 1 d . .
C59 C 0.7145(3) 0.0285(2) 0.0622(3) 0.0711(14) Uani 1 1 d . .
C60 C 0.7264(4) -0.0194(2) 0.1062(4) 0.094(2) Uani 1 1 d . .
C61 C 0.7271(5) -0.0150(2) 0.1800(4) 0.110(3) Uani 1 1 d . .
C62 C 0.7084(4) 0.0359(2) 0.2063(3) 0.0780(17) Uani 1 1 d . .
C63 C 0.6986(2) 0.17572(16) 0.5328(2) 0.0418(9) Uani 1 1 d . .
C64 C 0.7237(3) 0.20617(18) 0.6030(2) 0.0479(10) Uani 1 1 d . .
C65 C 0.6722(3) 0.22056(19) 0.6415(2) 0.0562(12) Uani 1 1 d . .
C66 C 0.5944(3) 0.2057(2) 0.6120(3) 0.0612(13) Uani 1 1 d . .
C67 C 0.5660(3) 0.1759(2) 0.5417(3) 0.0582(12) Uani 1 1 d . .
C68 C 0.6179(3) 0.16178(18) 0.5043(2) 0.0471(10) Uani 1 1 d . .
C69 C 1.0665(2) 0.10711(17) 0.46393(19) 0.0414(9) Uani 1 1 d . .
C70 C 1.1271(3) 0.14875(19) 0.4891(2) 0.0484(10) Uani 1 1 d . .
C71 C 1.2073(3) 0.1328(3) 0.5171(2) 0.0639(14) Uani 1 1 d . .
C72 C 1.2267(3) 0.0754(3) 0.5216(3) 0.0782(16) Uani 1 1 d . .
C73 C 1.1685(4) 0.0345(2) 0.4980(3) 0.0753(15) Uani 1 1 d . .
C74 C 1.0912(3) 0.0501(2) 0.4688(3) 0.0573(12) Uani 1 1 d . .
H8 H 0.584(3) 0.2362(18) 0.101(3) 0.086 Uiso 1 1 d D U
H1 H 1.275(3) 0.030(2) 0.1169(18) 0.094(19) Uiso 1 1 d D .

loop_
_atom_site_aniso_label
_atom_site_aniso_U_11
_atom_site_aniso_U_22
_atom_site_aniso_U_33
_atom_site_aniso_U_23
_atom_site_aniso_U_13
_atom_site_aniso_U_12
N1 0.044(2) 0.055(2) 0.053(2) 0.0003(17) 0.0150(18) 0.0064(17)
N2 0.0301(16) 0.0351(15) 0.0220(14) 0.0019(11) 0.0074(12) -0.0010(12)
N3 0.0369(18) 0.0418(16) 0.0283(15) 0.0081(12) 0.0111(13) 0.0020(13)
N4 0.0351(18) 0.0407(16) 0.0237(15) 0.0018(12) 0.0057(13) 0.0024(13)
N5 0.0379(18) 0.0419(16) 0.0265(15) 0.0007(12) 0.0091(13) 0.0023(14)
N6 0.0357(17) 0.0401(16) 0.0268(15) -0.0029(12) 0.0108(13) -0.0001(13)
N7 0.0394(19) 0.0584(19) 0.0239(15) -0.0019(13) 0.0125(14) 0.0019(15)
N8 0.068(3) 0.064(3) 0.060(2) -0.004(2) 0.011(2) 0.000(2)
F1 0.0590(14) 0.0461(12) 0.0350(11) -0.0064(9) 0.0155(10) -0.0039(10)
F2 0.0599(16) 0.0447(13) 0.0719(17) -0.0137(12) 0.0104(13) -0.0080(11)
F3 0.103(2) 0.0628(17) 0.132(3) -0.0077(17) 0.061(2) -0.0279(17)
F4 0.129(3) 0.0690(17) 0.082(2) 0.0166(15) 0.069(2) -0.0069(17)
F5 0.0739(16) 0.0529(13) 0.0325(11) 0.0068(10) 0.0215(11) 0.0083(12)
F6 0.0425(13) 0.0665(14) 0.0342(12) -0.0064(10) 0.0076(10) -0.0050(11)
F7 0.0444(15) 0.0857(18) 0.0761(18) -0.0017(14) 0.0264(13) -0.0099(13)
F8 0.0767(19) 0.094(2) 0.0711(18) 0.0049(15) 0.0498(15) 0.0037(15)
F9 0.0797(18) 0.098(2) 0.0346(13) 0.0035(12) 0.0269(12) 0.0168(15)
F10 0.0502(14) 0.0738(15) 0.0318(12) -0.0059(10) 0.0074(10) -0.0025(12)
F11 0.0633(16) 0.0550(14) 0.0748(17) 0.0183(12) 0.0338(14) 0.0148(13)
F12 0.0714(18) 0.092(2) 0.0797(19) 0.0301(16) 0.0334(15) 0.0485(16)
F13 0.0408(16) 0.139(3) 0.0637(17) 0.0130(17) 0.0116(13) 0.0291(16)
F14 0.0468(16) 0.107(2) 0.096(2) -0.0101(18) 0.0106(15) -0.0173(16)
F15 0.0499(15) 0.0572(15) 0.0836(19) 0.0019(13) 0.0076(13) -0.0015(12)
F16 0.095(2) 0.0664(16) 0.0473(14) -0.0116(12) 0.0334(14) -0.0057(14)
F17 0.159(3) 0.091(2) 0.093(2) -0.0399(18) 0.075(2) -0.011(2)
F18 0.238(5) 0.063(2) 0.145(3) -0.032(2) 0.083(3) 0.029(3)
F19 0.363(8) 0.054(2) 0.142(4) 0.013(2) 0.118(4) 0.041(3)
F20 0.283(6) 0.0468(16) 0.086(2) 0.0034(15) 0.092(3) 0.003(2)
F21 0.0717(18) 0.0732(16) 0.0370(13) -0.0028(11) 0.0182(12) 0.0056(14)
F22 0.119(2) 0.0748(17) 0.0455(14) 0.0009(13) 0.0390(15) 0.0242(17)
F23 0.100(2) 0.091(2) 0.089(2) 0.0093(16) 0.0630(19) 0.0328(18)
F24 0.064(2) 0.108(2) 0.095(2) 0.0032(18) 0.0408(17) 0.0087(17)
F25 0.0532(15) 0.0798(17) 0.0639(16) -0.0083(14) 0.0261(13) -0.0064(13)
F26 0.0631(16) 0.0591(16) 0.0692(16) -0.0069(12) 0.0274(13) -0.0133(13)
F27 0.0533(17) 0.145(3) 0.0611(17) -0.0150(18) 0.0236(14) -0.0185(18)
F28 0.066(2) 0.202(4) 0.121(3) 0.012(3) 0.019(2) 0.057(3)
F29 0.129(3) 0.092(3) 0.164(4) 0.020(2) 0.038(3) 0.057(2)
F30 0.097(2) 0.0533(15) 0.093(2) -0.0064(14) 0.0387(18) 0.0015(15)
C1 0.046(3) 0.084(3) 0.070(3) 0.016(3) 0.019(2) 0.017(2)
C2 0.037(3) 0.114(4) 0.056(3) 0.013(3) -0.002(2) 0.008(3)
C3 0.052(3) 0.068(3) 0.041(2) 0.001(2) 0.006(2) -0.002(2)
C4 0.041(2) 0.0409(19) 0.0269(18) 0.0044(15) 0.0091(16) 0.0036(16)
C5 0.035(2) 0.0363(18) 0.0229(16) 0.0023(14) 0.0074(15) 0.0000(15)
C6 0.033(2) 0.0342(18) 0.0246(17) 0.0001(14) 0.0058(15) 0.0021(15)
C7 0.0253(18) 0.0374(18) 0.0235(17) -0.0015(13) 0.0033(14) -0.0015(14)
C8 0.038(2) 0.0320(18) 0.0259(17) 0.0000(13) 0.0086(15) -0.0033(15)
C9 0.0311(19) 0.0353(18) 0.0201(16) 0.0045(13) 0.0029(14) 0.0016(15)
C10 0.0312(19) 0.0361(18) 0.0268(17) -0.0025(14) 0.0053(15) -0.0059(15)
C11 0.042(2) 0.0362(18) 0.0255(17) 0.0031(14) 0.0137(16) 0.0012(16)
C12 0.049(2) 0.049(2) 0.0241(18) 0.0067(15) 0.0109(17) 0.0027(18)
C13 0.041(2) 0.050(2) 0.0279(18) 0.0124(16) 0.0070(17) 0.0104(18)
C14 0.030(2) 0.041(2) 0.0287(18) 0.0046(15) 0.0053(15) 0.0016(15)
C15 0.039(2) 0.0397(19) 0.0258(17) 0.0047(14) 0.0108(16) 0.0075(16)
C16 0.0309(19) 0.0332(17) 0.0230(17) 0.0013(13) 0.0070(14) 0.0007(14)
C17 0.034(2) 0.0340(18) 0.0250(17) 0.0033(14) 0.0063(15) 0.0006(15)
C18 0.030(2) 0.046(2) 0.0310(19) 0.0009(15) 0.0074(16) 0.0033(16)
C19 0.039(2) 0.0365(18) 0.0258(17) -0.0005(14) 0.0099(15) 0.0001(16)
C20 0.039(2) 0.0369(19) 0.0262(18) -0.0004(14) 0.0080(16) 0.0000(16)
C21 0.034(2) 0.0409(19) 0.0299(18) -0.0002(15) 0.0107(16) -0.0003(16)
C22 0.035(2) 0.0347(18) 0.0326(19) 0.0009(15) 0.0072(16) -0.0016(15)
C23 0.036(2) 0.0393(19) 0.0269(18) -0.0020(14) 0.0123(16) 0.0023(16)
C24 0.039(2) 0.044(2) 0.0226(17) 0.0009(14) 0.0070(16) -0.0023(16)
C25 0.045(2) 0.042(2) 0.0296(19) 0.0034(15) 0.0108(17) 0.0011(17)
C26 0.047(2) 0.054(2) 0.0242(18) -0.0009(16) 0.0079(17) 0.0039(18)
C27 0.055(3) 0.058(2) 0.0227(18) 0.0051(16) 0.0141(18) 0.008(2)
C28 0.049(2) 0.054(2) 0.0290(19) -0.0003(16) 0.0177(18) -0.0009(19)
C29 0.046(2) 0.042(2) 0.0296(18) 0.0036(15) 0.0149(17) -0.0006(17)
C30 0.044(2) 0.0397(19) 0.0240(18) 0.0009(14) 0.0082(16) -0.0041(17)
C31 0.041(2) 0.0398(19) 0.0275(18) 0.0017(14) 0.0130(16) 0.0044(16)
C32 0.037(2) 0.0366(19) 0.0329(19) -0.0024(15) 0.0139(16) 0.0012(15)
C33 0.038(2) 0.0336(18) 0.0325(19) -0.0013(14) 0.0084(16) 0.0011(16)
C34 0.042(2) 0.0346(18) 0.0284(18) -0.0015(14) 0.0092(16) -0.0003(16)
C35 0.044(2) 0.045(2) 0.0284(19) -0.0071(16) 0.0044(17) -0.0023(18)
C36 0.031(2) 0.056(2) 0.046(2) 0.0072(18) 0.0008(18) -0.0136(19)
C37 0.053(3) 0.097(4) 0.069(3) -0.006(3) 0.010(3) -0.020(3)
C38 0.034(3) 0.074(3) 0.069(3) -0.015(3) -0.009(2) 0.013(2)
C39 0.038(2) 0.0323(18) 0.0318(18) 0.0035(14) 0.0087(16) 0.0053(15)
C40 0.037(2) 0.0373(19) 0.0334(19) 0.0001(15) 0.0083(16) 0.0023(16)
C41 0.046(2) 0.037(2) 0.057(3) -0.0082(18) 0.012(2) -0.0007(18)
C42 0.066(3) 0.037(2) 0.082(3) 0.003(2) 0.037(3) -0.008(2)
C43 0.071(3) 0.048(2) 0.060(3) 0.011(2) 0.036(2) 0.002(2)
C44 0.057(3) 0.041(2) 0.033(2) 0.0066(16) 0.0203(18) 0.0037(18)
C45 0.038(2) 0.0352(18) 0.0257(17) 0.0060(14) 0.0108(16) -0.0015(15)
C46 0.048(2) 0.042(2) 0.0267(18) 0.0012(15) 0.0113(17) 0.0040(17)
C47 0.038(2) 0.046(2) 0.052(2) 0.0013(18) 0.0196(19) 0.0012(18)
C48 0.060(3) 0.051(2) 0.052(3) 0.0102(19) 0.038(2) 0.006(2)
C49 0.055(3) 0.052(2) 0.031(2) 0.0041(17) 0.0188(19) 0.010(2)
C50 0.041(2) 0.0382(19) 0.0321(19) 0.0012(15) 0.0119(17) 0.0001(16)
C51 0.034(2) 0.049(2) 0.0224(17) 0.0077(15) 0.0068(15) 0.0076(17)
C52 0.053(3) 0.051(2) 0.034(2) 0.0075(17) 0.0180(19) 0.010(2)
C53 0.052(3) 0.073(3) 0.035(2) 0.015(2) 0.018(2) 0.026(2)
C54 0.035(2) 0.091(4) 0.037(2) 0.007(2) 0.0089(19) 0.013(2)
C55 0.041(3) 0.076(3) 0.045(2) -0.003(2) 0.007(2) -0.001(2)
C56 0.039(2) 0.056(3) 0.041(2) 0.0029(18) 0.0082(18) 0.009(2)
C57 0.053(3) 0.039(2) 0.039(2) -0.0061(16) 0.0127(18) 0.0055(18)
C58 0.049(2) 0.046(2) 0.039(2) -0.0115(18) 0.0095(18) -0.0016(19)
C59 0.096(4) 0.064(3) 0.067(3) -0.024(3) 0.046(3) -0.009(3)
C60 0.148(6) 0.049(3) 0.094(4) -0.016(3) 0.052(4) 0.018(3)
C61 0.204(8) 0.038(3) 0.101(5) 0.006(3) 0.068(5) 0.017(4)
C62 0.140(5) 0.042(3) 0.058(3) -0.005(2) 0.042(3) -0.003(3)
C63 0.052(3) 0.042(2) 0.036(2) 0.0088(16) 0.0214(18) 0.0093(18)
C64 0.057(3) 0.052(2) 0.037(2) 0.0080(18) 0.020(2) 0.008(2)
C65 0.085(4) 0.054(3) 0.036(2) 0.0071(19) 0.029(2) 0.018(2)
C66 0.079(4) 0.057(3) 0.060(3) 0.013(2) 0.041(3) 0.024(3)
C67 0.054(3) 0.062(3) 0.069(3) 0.015(2) 0.033(2) 0.015(2)
C68 0.049(3) 0.055(2) 0.041(2) 0.0009(18) 0.019(2) 0.002(2)
C69 0.045(2) 0.056(2) 0.0215(17) 0.0009(16) 0.0105(16) 0.0080(19)
C70 0.055(3) 0.061(3) 0.031(2) -0.0008(18) 0.0172(19) 0.002(2)
C71 0.038(3) 0.116(4) 0.033(2) -0.012(2) 0.0071(19) -0.012(3)
C72 0.057(3) 0.110(5) 0.061(3) 0.005(3) 0.012(3) 0.041(3)
C73 0.079(4) 0.072(3) 0.071(3) 0.008(3) 0.021(3) 0.025(3)
C74 0.063(3) 0.060(3) 0.049(3) 0.000(2) 0.020(2) 0.014(2)

loop_
_atom_type_symbol
_atom_type_description
_atom_type_scat_dispersion_real
_atom_type_scat_dispersion_imag
_atom_type_scat_source
C C 0.0033 0.0016 'International Tables Vol C Tables 4.2.6.8 and 6.1.1.4'
H H 0.0000 0.0000 'International Tables Vol C Tables 4.2.6.8 and 6.1.1.4'
N N 0.0061 0.0033 'International Tables Vol C Tables 4.2.6.8 and 6.1.1.4'
F F 0.0171 0.0103 'International Tables Vol C Tables 4.2.6.8 and 6.1.1.4'

loop_
_geom_angle_atom_site_label_1
_geom_angle_atom_site_label_2
_geom_angle_atom_site_label_3
_geom_angle
C1 N1 C4 110.0(4)
C1 N1 H1 129(4)
C4 N1 H1 120(4)
C9 N2 C16 122.9(3)
C9 N2 C6 103.9(3)
C16 N2 C6 133.2(3)
C9 N3 C14 136.8(3)
C9 N3 C11 107.5(3)
C14 N3 C11 114.5(3)
C16 N4 C19 105.7(3)
C23 N5 C20 105.6(3)
C30 N6 C23 122.5(3)
C30 N6 C33 103.7(3)
C23 N6 C33 133.3(3)
C30 N7 C25 137.0(3)
C30 N7 C28 107.5(3)
C25 N7 C28 114.5(3)
C35 N8 C38 107.0(4)
C35 N8 H8 122(3)
C38 N8 H8 131(3)
C2 C1 N1 107.6(4)
C2 C1 H1A 126.2
N1 C1 H1A 126.2
C1 C2 C3 108.6(4)
C1 C2 H2 125.7
C3 C2 H2 125.7
C4 C3 C2 107.1(4)
C4 C3 H3 126.5
C2 C3 H3 126.5
C3 C4 N1 106.8(4)
C3 C4 C5 130.6(4)
N1 C4 C5 122.4(3)
C4 C5 C6 112.5(3)
C4 C5 C39 109.9(3)
C6 C5 C39 112.6(3)
C4 C5 H5 107.1
C6 C5 H5 107.1
C39 C5 H5 107.1
C7 C6 N2 109.1(3)
C7 C6 C5 129.6(3)
N2 C6 C5 121.2(3)
C6 C7 C8 108.6(3)
C6 C7 H7 125.7
C8 C7 H7 125.7
C9 C8 C7 103.5(3)
C9 C8 C10 105.9(3)
C7 C8 C10 150.5(4)
N3 C9 N2 133.6(3)
N3 C9 C8 111.6(3)
N2 C9 C8 114.9(3)
C11 C10 C45 126.7(3)
C11 C10 C8 105.8(3)
C45 C10 C8 127.4(3)
C10 C11 N3 109.2(3)
C10 C11 C12 146.9(3)
N3 C11 C12 103.5(3)
C13 C12 C11 108.7(3)
C13 C12 H12 125.7
C11 C12 H12 125.7
C12 C13 C14 109.9(3)
C12 C13 H13 125.1
C14 C13 H13 125.1
C15 C14 N3 121.4(3)
C15 C14 C13 135.3(3)
N3 C14 C13 103.3(3)
C14 C15 C17 126.5(3)
C14 C15 C51 117.2(3)
C17 C15 C51 116.3(3)
N4 C16 N2 122.1(3)
N4 C16 C17 113.0(3)
N2 C16 C17 124.9(3)
C18 C17 C15 125.0(3)
C18 C17 C16 102.6(3)
C15 C17 C16 132.4(3)
C17 C18 C19 108.2(3)
C17 C18 H18 125.9
C19 C18 H18 125.9
C20 C19 N4 122.7(3)
C20 C19 C18 126.7(3)
N4 C19 C18 110.5(3)
N5 C20 C19 122.4(3)
N5 C20 C21 110.5(3)
C19 C20 C21 127.0(3)
C22 C21 C20 108.7(3)
C22 C21 H21 125.6
C20 C21 H21 125.6
C21 C22 C24 125.6(3)
C21 C22 C23 102.3(3)
C24 C22 C23 132.0(3)
N5 C23 N6 121.5(3)
N5 C23 C22 112.9(3)
N6 C23 C22 125.6(3)
C25 C24 C22 126.2(3)
C25 C24 C69 117.9(3)
C22 C24 C69 115.8(3)
C24 C25 N7 121.2(3)
C24 C25 C26 135.3(4)
N7 C25 C26 103.6(3)
C27 C26 C25 109.9(3)
C27 C26 H26 125.1
C25 C26 H26 125.1
C26 C27 C28 109.1(3)
C26 C27 H27 125.4
C28 C27 H27 125.4
N7 C28 C29 108.7(3)
N7 C28 C27 102.9(3)
C29 C28 C27 147.9(4)
C28 C29 C63 127.6(3)
C28 C29 C31 106.0(3)
C63 C29 C31 126.4(3)
N7 C30 C31 112.1(3)
N7 C30 N6 132.8(4)
C31 C30 N6 114.8(3)
C30 C31 C32 103.6(3)
C30 C31 C29 105.7(3)
C32 C31 C29 150.4(4)
C33 C32 C31 108.7(3)
C33 C32 H32 125.6
C31 C32 H32 125.6
C32 C33 N6 109.2(3)
C32 C33 C34 129.7(3)
N6 C33 C34 120.7(3)
C35 C34 C33 111.7(3)
C35 C34 C57 111.7(3)
C33 C34 C57 112.2(3)
C35 C34 H34 107.0
C33 C34 H34 107.0
C57 C34 H34 107.0
C36 C35 N8 106.7(4)
C36 C35 C34 125.2(4)
N8 C35 C34 127.9(4)
C35 C36 C37 109.7(4)
C35 C36 H36 125.1
C37 C36 H36 125.1
C38 C37 C36 108.8(5)
C38 C37 H37 125.6
C36 C37 H37 125.6
C37 C38 N8 107.8(4)
C37 C38 H38 126.1
N8 C38 H38 126.1
C40 C39 C44 115.2(3)
C40 C39 C5 124.6(3)
C44 C39 C5 120.1(3)
F1 C40 C41 117.3(3)
F1 C40 C39 120.2(3)
C41 C40 C39 122.5(4)
F2 C41 C42 120.2(4)
F2 C41 C40 119.6(4)
C42 C41 C40 120.2(4)
F3 C42 C41 121.0(4)
F3 C42 C43 119.3(4)
C41 C42 C43 119.7(4)
F4 C43 C44 120.3(4)
F4 C43 C42 120.5(4)
C44 C43 C42 119.1(4)
F5 C44 C43 118.2(3)
F5 C44 C39 118.6(3)
C43 C44 C39 123.2(4)
C46 C45 C50 114.7(3)
C46 C45 C10 122.6(3)
C50 C45 C10 122.7(3)
F6 C46 C45 118.5(3)
F6 C46 C47 117.4(3)
C45 C46 C47 124.1(3)
F7 C47 C48 120.7(4)
F7 C47 C46 120.5(4)
C48 C47 C46 118.7(4)
F8 C48 C49 121.7(4)
F8 C48 C47 119.3(4)
C49 C48 C47 119.0(4)
F9 C49 C48 119.4(4)
F9 C49 C50 119.3(4)
C48 C49 C50 121.2(3)
F10 C50 C49 117.2(3)
F10 C50 C45 120.6(3)
C49 C50 C45 122.2(4)
C52 C51 C56 116.7(3)
C52 C51 C15 121.4(3)
C56 C51 C15 121.9(3)
F11 C52 C51 120.2(4)
F11 C52 C53 117.9(4)
C51 C52 C53 121.9(4)
F12 C53 C54 120.2(4)
F12 C53 C52 119.6(4)
C54 C53 C52 120.2(4)
F13 C54 C53 120.0(4)
F13 C54 C55 120.9(5)
C53 C54 C55 119.1(4)
F14 C55 C56 120.6(4)
F14 C55 C54 120.0(4)
C56 C55 C54 119.4(4)
F15 C56 C55 118.1(4)
F15 C56 C51 119.2(3)
C55 C56 C51 122.7(4)
C62 C57 C58 113.8(4)
C62 C57 C34 127.3(4)
C58 C57 C34 118.9(3)
F16 C58 C59 117.5(4)
F16 C58 C57 119.0(3)
C59 C58 C57 123.4(4)
C60 C59 F17 119.7(5)
C60 C59 C58 119.7(5)
F17 C59 C58 120.6(5)
C59 C60 F18 119.2(6)
C59 C60 C61 119.0(5)
F18 C60 C61 121.7(6)
F19 C61 C60 118.8(5)
F19 C61 C62 120.8(6)
C60 C61 C62 120.2(5)
F20 C62 C61 116.0(5)
F20 C62 C57 120.4(4)
C61 C62 C57 123.6(5)
C68 C63 C64 114.8(4)
C68 C63 C29 123.0(4)
C64 C63 C29 122.2(4)
F21 C64 C65 117.4(4)
F21 C64 C63 120.1(4)
C65 C64 C63 122.5(4)
C66 C65 F22 120.2(4)
C66 C65 C64 120.7(4)
F22 C65 C64 119.2(5)
C65 C66 F23 121.3(5)
C65 C66 C67 119.3(4)
F23 C66 C67 119.4(5)
F24 C67 C68 120.2(4)
F24 C67 C66 120.5(4)
C68 C67 C66 119.3(5)
F25 C68 C67 117.3(4)
F25 C68 C63 119.3(4)
C67 C68 C63 123.4(4)
C74 C69 C70 116.2(4)
C74 C69 C24 122.0(4)
C70 C69 C24 121.8(4)
F26 C70 C71 119.9(4)
F26 C70 C69 119.0(4)
C71 C70 C69 121.1(4)
F27 C71 C72 122.3(5)
F27 C71 C70 118.6(5)
C72 C71 C70 119.1(5)
F28 C72 C73 121.9(6)
F28 C72 C71 117.7(6)
C73 C72 C71 120.4(5)
C74 C73 F29 121.7(6)
C74 C73 C72 120.3(5)
F29 C73 C72 118.0(5)
F30 C74 C73 118.7(4)
F30 C74 C69 118.4(4)
C73 C74 C69 122.8(5)

loop_
_geom_bond_atom_site_label_1
_geom_bond_atom_site_label_2
_geom_bond_distance
N1 C1 1.354(6)
N1 C4 1.383(5)
N1 H1 0.90(2)
N2 C9 1.354(4)
N2 C16 1.384(4)
N2 C6 1.437(4)
N3 C9 1.351(4)
N3 C14 1.386(5)
N3 C11 1.391(4)
N4 C16 1.296(4)
N4 C19 1.391(5)
N5 C23 1.302(4)
N5 C20 1.384(5)
N6 C30 1.371(4)
N6 C23 1.373(5)
N6 C33 1.417(5)
N7 C30 1.346(4)
N7 C25 1.375(5)
N7 C28 1.387(5)
N8 C35 1.379(5)
N8 C38 1.408(6)
N8 H8 0.94(2)
F1 C40 1.350(4)
F2 C41 1.343(4)
F3 C42 1.338(5)
F4 C43 1.343(5)
F5 C44 1.350(4)
F6 C46 1.350(4)
F7 C47 1.331(4)
F8 C48 1.342(5)
F9 C49 1.348(4)
F10 C50 1.336(4)
F11 C52 1.344(5)
F12 C53 1.339(5)
F13 C54 1.323(5)
F14 C55 1.339(5)
F15 C56 1.336(5)
F16 C58 1.337(5)
F17 C59 1.341(6)
F18 C60 1.344(6)
F19 C61 1.351(7)
F20 C62 1.336(6)
F21 C64 1.332(5)
F22 C65 1.350(5)
F23 C66 1.349(5)
F24 C67 1.331(5)
F25 C68 1.348(5)
F26 C70 1.328(5)
F27 C71 1.326(6)
F28 C72 1.350(6)
F29 C73 1.352(6)
F30 C74 1.339(6)
C1 C2 1.348(7)
C1 H1A 0.9500
C2 C3 1.411(7)
C2 H2 0.9500
C3 C4 1.366(5)
C3 H3 0.9500
C4 C5 1.489(5)
C5 C6 1.513(4)
C5 C39 1.529(5)
C5 H5 1.0000
C6 C7 1.358(5)
C7 C8 1.446(5)
C7 H7 0.9500
C8 C9 1.363(5)
C8 C10 1.458(5)
C10 C11 1.388(5)
C10 C45 1.457(5)
C11 C12 1.462(5)
C12 C13 1.373(5)
C12 H12 0.9500
C13 C14 1.456(5)
C13 H13 0.9500
C14 C15 1.355(5)
C15 C17 1.459(5)
C15 C51 1.499(5)
C16 C17 1.520(5)
C17 C18 1.358(5)
C18 C19 1.437(5)
C18 H18 0.9500
C19 C20 1.388(5)
C20 C21 1.429(5)
C21 C22 1.355(5)
C21 H21 0.9500
C22 C24 1.458(5)
C22 C23 1.513(5)
C24 C25 1.368(5)
C24 C69 1.477(5)
C25 C26 1.441(5)
C26 C27 1.356(6)
C26 H26 0.9500
C27 C28 1.457(5)
C27 H27 0.9500
C28 C29 1.391(5)
C29 C63 1.455(5)
C29 C31 1.455(5)
C30 C31 1.354(5)
C31 C32 1.435(5)
C32 C33 1.369(5)
C32 H32 0.9500
C33 C34 1.516(5)
C34 C35 1.484(5)
C34 C57 1.531(5)
C34 H34 1.0000
C35 C36 1.355(6)
C36 C37 1.355(7)
C36 H36 0.9500
C37 C38 1.327(7)
C37 H37 0.9500
C38 H38 0.9500
C39 C40 1.384(5)
C39 C44 1.395(5)
C40 C41 1.374(5)
C41 C42 1.358(6)
C42 C43 1.383(6)
C43 C44 1.365(6)
C45 C46 1.375(5)
C45 C50 1.394(5)
C46 C47 1.387(6)
C47 C48 1.384(6)
C48 C49 1.351(6)
C49 C50 1.382(6)
C51 C52 1.372(5)
C51 C56 1.378(5)
C52 C53 1.376(6)
C53 C54 1.372(7)
C54 C55 1.378(7)
C55 C56 1.371(6)
C57 C62 1.366(6)
C57 C58 1.385(6)
C58 C59 1.369(6)
C59 C60 1.342(8)
C60 C61 1.353(8)
C61 C62 1.358(7)
C63 C68 1.387(6)
C63 C64 1.397(6)
C64 C65 1.383(6)
C65 C66 1.346(7)
C66 C67 1.391(7)
C67 C68 1.373(6)
C69 C74 1.382(6)
C69 C70 1.401(6)
C70 C71 1.391(6)
C71 C72 1.365(8)
C72 C73 1.361(8)
C73 C74 1.344(7)

loop_
_geom_hbond_atom_site_label_D
_geom_hbond_atom_site_label_H
_geom_hbond_atom_site_label_A
_geom_hbond_distance_DH
_geom_hbond_distance_HA
_geom_hbond_distance_DA
_geom_hbond_angle_DHA
_geom_hbond_site_symmetry_A
N1 H1 F1 0.90(2) 2.51(4) 3.212(4) 136(5) .
N8 H8 F26 0.94(2) 2.69(3) 3.524(5) 149(4) 4_565

loop_
_geom_torsion_atom_site_label_1
_geom_torsion_atom_site_label_2
_geom_torsion_atom_site_label_3
_geom_torsion_atom_site_label_4
_geom_torsion
C4 N1 C1 C2 1.1(5)
N1 C1 C2 C3 -1.1(6)
C1 C2 C3 C4 0.7(6)
C2 C3 C4 N1 0.0(5)
C2 C3 C4 C5 175.1(4)
C1 N1 C4 C3 -0.7(5)
C1 N1 C4 C5 -176.3(4)
C3 C4 C5 C6 115.8(4)
N1 C4 C5 C6 -69.7(4)
C3 C4 C5 C39 -117.8(4)
N1 C4 C5 C39 56.8(4)
C9 N2 C6 C7 1.7(3)
C16 N2 C6 C7 -175.7(3)
C9 N2 C6 C5 -174.5(3)
C16 N2 C6 C5 8.0(5)
C4 C5 C6 C7 5.0(5)
C39 C5 C6 C7 -120.0(4)
C4 C5 C6 N2 -179.6(3)
C39 C5 C6 N2 55.4(4)
N2 C6 C7 C8 -2.0(4)
C5 C6 C7 C8 173.8(3)
C6 C7 C8 C9 1.5(4)
C6 C7 C8 C10 -175.0(5)
C14 N3 C9 N2 -11.4(7)
C11 N3 C9 N2 -177.5(4)
C14 N3 C9 C8 168.4(4)
C11 N3 C9 C8 2.3(4)
C16 N2 C9 N3 -3.3(6)
C6 N2 C9 N3 179.0(4)
C16 N2 C9 C8 177.0(3)
C6 N2 C9 C8 -0.8(4)
C7 C8 C9 N3 179.8(3)
C10 C8 C9 N3 -2.0(4)
C7 C8 C9 N2 -0.4(4)
C10 C8 C9 N2 177.8(3)
C9 C8 C10 C11 0.9(4)
C7 C8 C10 C11 177.3(5)
C9 C8 C10 C45 -176.2(3)
C7 C8 C10 C45 0.3(8)
C45 C10 C11 N3 177.6(3)
C8 C10 C11 N3 0.5(4)
C45 C10 C11 C12 6.8(8)
C8 C10 C11 C12 -170.3(5)
C9 N3 C11 C10 -1.7(4)
C14 N3 C11 C10 -171.2(3)
C9 N3 C11 C12 173.1(3)
C14 N3 C11 C12 3.6(4)
C10 C11 C12 C13 169.0(5)
N3 C11 C12 C13 -2.1(4)
C11 C12 C13 C14 0.0(4)
C9 N3 C14 C15 10.3(6)
C11 N3 C14 C15 175.6(3)
C9 N3 C14 C13 -168.9(4)
C11 N3 C14 C13 -3.6(4)
C12 C13 C14 C15 -177.0(4)
C12 C13 C14 N3 2.0(4)
N3 C14 C15 C17 2.8(6)
C13 C14 C15 C17 -178.3(4)
N3 C14 C15 C51 -176.9(3)
C13 C14 C15 C51 2.0(6)
C19 N4 C16 N2 -179.4(3)
C19 N4 C16 C17 0.2(4)
C9 N2 C16 N4 -170.5(3)
C6 N2 C16 N4 6.6(5)
C9 N2 C16 C17 10.0(5)
C6 N2 C16 C17 -173.0(3)
C14 C15 C17 C18 171.5(4)
C51 C15 C17 C18 -8.9(5)
C14 C15 C17 C16 -7.6(6)
C51 C15 C17 C16 172.1(3)
N4 C16 C17 C18 -1.1(4)
N2 C16 C17 C18 178.5(3)
N4 C16 C17 C15 178.1(3)
N2 C16 C17 C15 -2.3(6)
C15 C17 C18 C19 -177.8(3)
C16 C17 C18 C19 1.4(4)
C16 N4 C19 C20 -178.1(3)
C16 N4 C19 C18 0.8(4)
C17 C18 C19 C20 177.4(3)
C17 C18 C19 N4 -1.5(4)
C23 N5 C20 C19 -175.8(3)
C23 N5 C20 C21 1.0(4)
N4 C19 C20 N5 -178.6(3)
C18 C19 C20 N5 2.7(6)
N4 C19 C20 C21 5.1(6)
C18 C19 C20 C21 -173.6(3)
N5 C20 C21 C22 -1.7(4)
C19 C20 C21 C22 175.0(3)
C20 C21 C22 C24 -176.2(3)
C20 C21 C22 C23 1.5(4)
C20 N5 C23 N6 -178.3(3)
C20 N5 C23 C22 -0.1(4)
C30 N6 C23 N5 -169.4(3)
C33 N6 C23 N5 0.8(6)
C30 N6 C23 C22 12.5(5)
C33 N6 C23 C22 -177.3(3)
C21 C22 C23 N5 -0.9(4)
C24 C22 C23 N5 176.6(3)
C21 C22 C23 N6 177.3(3)
C24 C22 C23 N6 -5.2(6)
C21 C22 C24 C25 168.6(4)
C23 C22 C24 C25 -8.4(6)
C21 C22 C24 C69 -8.3(5)
C23 C22 C24 C69 174.7(3)
C22 C24 C25 N7 4.4(6)
C69 C24 C25 N7 -178.7(3)
C22 C24 C25 C26 -176.0(4)
C69 C24 C25 C26 0.9(6)
C30 N7 C25 C24 13.1(7)
C28 N7 C25 C24 179.7(3)
C30 N7 C25 C26 -166.6(4)
C28 N7 C25 C26 -0.1(4)
C24 C25 C26 C27 179.7(4)
N7 C25 C26 C27 -0.6(4)
C25 C26 C27 C28 1.0(5)
C30 N7 C28 C29 -3.8(4)
C25 N7 C28 C29 -174.2(3)
C30 N7 C28 C27 171.1(3)
C25 N7 C28 C27 0.6(4)
C26 C27 C28 N7 -1.0(4)
C26 C27 C28 C29 169.8(6)
N7 C28 C29 C63 -174.8(3)
C27 C28 C29 C63 14.6(9)
N7 C28 C29 C31 3.4(4)
C27 C28 C29 C31 -167.1(6)
C25 N7 C30 C31 169.8(4)
C28 N7 C30 C31 2.6(4)
C25 N7 C30 N6 -17.5(7)
C28 N7 C30 N6 175.2(4)
C23 N6 C30 N7 -1.0(6)
C33 N6 C30 N7 -173.7(4)
C23 N6 C30 C31 171.5(3)
C33 N6 C30 C31 -1.2(4)
N7 C30 C31 C32 174.9(3)
N6 C30 C31 C32 0.8(4)
N7 C30 C31 C29 -0.4(4)
N6 C30 C31 C29 -174.5(3)
C28 C29 C31 C30 -1.9(4)
C63 C29 C31 C30 176.4(4)
C28 C29 C31 C32 -172.7(6)
C63 C29 C31 C32 5.6(9)
C30 C31 C32 C33 -0.1(4)
C29 C31 C32 C33 170.8(6)
C31 C32 C33 N6 -0.5(4)
C31 C32 C33 C34 171.7(3)
C30 N6 C33 C32 1.0(4)
C23 N6 C33 C32 -170.5(3)
C30 N6 C33 C34 -172.1(3)
C23 N6 C33 C34 16.4(6)
C32 C33 C34 C35 12.3(5)
N6 C33 C34 C35 -176.2(3)
C32 C33 C34 C57 -114.0(4)
N6 C33 C34 C57 57.5(4)
C38 N8 C35 C36 -0.8(5)
C38 N8 C35 C34 -177.0(4)
C33 C34 C35 C36 -68.3(5)
C57 C34 C35 C36 58.2(5)
C33 C34 C35 N8 107.3(4)
C57 C34 C35 N8 -126.2(4)
N8 C35 C36 C37 0.5(5)
C34 C35 C36 C37 176.9(4)
C35 C36 C37 C38 0.0(6)
C36 C37 C38 N8 -0.5(6)
C35 N8 C38 C37 0.8(5)
C4 C5 C39 C40 -89.7(4)
C6 C5 C39 C40 36.6(5)
C4 C5 C39 C44 91.9(4)
C6 C5 C39 C44 -141.8(3)
C44 C39 C40 F1 -175.9(3)
C5 C39 C40 F1 5.7(5)
C44 C39 C40 C41 2.0(5)
C5 C39 C40 C41 -176.5(3)
F1 C40 C41 F2 -1.6(5)
C39 C40 C41 F2 -179.5(3)
F1 C40 C41 C42 177.1(4)
C39 C40 C41 C42 -0.8(6)
F2 C41 C42 F3 -1.6(7)
C40 C41 C42 F3 179.6(4)
F2 C41 C42 C43 177.5(4)
C40 C41 C42 C43 -1.2(7)
F3 C42 C43 F4 -0.5(7)
C41 C42 C43 F4 -179.6(4)
F3 C42 C43 C44 -179.0(4)
C41 C42 C43 C44 1.9(7)
F4 C43 C44 F5 2.4(6)
C42 C43 C44 F5 -179.1(4)
F4 C43 C44 C39 -179.1(4)
C42 C43 C44 C39 -0.6(7)
C40 C39 C44 F5 177.2(3)
C5 C39 C44 F5 -4.3(5)
C40 C39 C44 C43 -1.3(6)
C5 C39 C44 C43 177.2(4)
C11 C10 C45 C46 147.6(4)
C8 C10 C45 C46 -35.9(5)
C11 C10 C45 C50 -33.1(5)
C8 C10 C45 C50 143.4(4)
C50 C45 C46 F6 -178.7(3)
C10 C45 C46 F6 0.6(5)
C50 C45 C46 C47 3.6(5)
C10 C45 C46 C47 -177.0(3)
F6 C46 C47 F7 -1.7(5)
C45 C46 C47 F7 175.9(3)
F6 C46 C47 C48 179.9(3)
C45 C46 C47 C48 -2.5(6)
F7 C47 C48 F8 3.3(6)
C46 C47 C48 F8 -178.3(3)
F7 C47 C48 C49 -178.4(4)
C46 C47 C48 C49 0.0(6)
F8 C48 C49 F9 1.3(6)
C47 C48 C49 F9 -177.0(3)
F8 C48 C49 C50 179.2(4)
C47 C48 C49 C50 0.9(6)
F9 C49 C50 F10 -0.2(5)
C48 C49 C50 F10 -178.2(3)
F9 C49 C50 C45 178.3(3)
C48 C49 C50 C45 0.4(6)
C46 C45 C50 F10 176.0(3)
C10 C45 C50 F10 -3.4(5)
C46 C45 C50 C49 -2.6(5)
C10 C45 C50 C49 178.1(3)
C14 C15 C51 C52 -67.0(5)
C17 C15 C51 C52 113.3(4)
C14 C15 C51 C56 111.9(4)
C17 C15 C51 C56 -67.8(5)
C56 C51 C52 F11 -179.9(3)
C15 C51 C52 F11 -0.9(5)
C56 C51 C52 C53 0.2(6)
C15 C51 C52 C53 179.2(3)
F11 C52 C53 F12 1.8(6)
C51 C52 C53 F12 -178.3(3)
F11 C52 C53 C54 -179.2(4)
C51 C52 C53 C54 0.8(6)
F12 C53 C54 F13 -2.1(6)
C52 C53 C54 F13 178.9(4)
F12 C53 C54 C55 178.3(4)
C52 C53 C54 C55 -0.7(6)
F13 C54 C55 F14 1.2(6)
C53 C54 C55 F14 -179.1(4)
F13 C54 C55 C56 -179.8(4)
C53 C54 C55 C56 -0.2(6)
F14 C55 C56 F15 0.1(6)
C54 C55 C56 F15 -178.9(4)
F14 C55 C56 C51 -179.9(4)
C54 C55 C56 C51 1.1(7)
C52 C51 C56 F15 178.9(3)
C15 C51 C56 F15 -0.1(6)
C52 C51 C56 C55 -1.1(6)
C15 C51 C56 C55 179.9(4)
C35 C34 C57 C62 -101.2(5)
C33 C34 C57 C62 25.1(6)
C35 C34 C57 C58 81.6(5)
C33 C34 C57 C58 -152.2(4)
C62 C57 C58 F16 -176.4(4)
C34 C57 C58 F16 1.2(6)
C62 C57 C58 C59 2.2(7)
C34 C57 C58 C59 179.8(4)
F16 C58 C59 C60 177.4(5)
C57 C58 C59 C60 -1.2(8)
F16 C58 C59 F17 -4.0(7)
C57 C58 C59 F17 177.4(4)
F17 C59 C60 F18 0.1(10)
C58 C59 C60 F18 178.7(6)
F17 C59 C60 C61 178.2(6)
C58 C59 C60 C61 -3.1(10)
C59 C60 C61 F19 -177.7(7)
F18 C60 C61 F19 0.3(12)
C59 C60 C61 C62 6.3(12)
F18 C60 C61 C62 -175.6(7)
F19 C61 C62 F20 2.6(11)
C60 C61 C62 F20 178.4(7)
F19 C61 C62 C57 178.7(7)
C60 C61 C62 C57 -5.4(12)
C58 C57 C62 F20 177.1(5)
C34 C57 C62 F20 -0.3(9)
C58 C57 C62 C61 1.1(9)
C34 C57 C62 C61 -176.3(6)
C28 C29 C63 C68 -154.1(4)
C31 C29 C63 C68 28.0(6)
C28 C29 C63 C64 28.4(6)
C31 C29 C63 C64 -149.5(4)
C68 C63 C64 F21 -178.0(3)
C29 C63 C64 F21 -0.3(5)
C68 C63 C64 C65 0.8(6)
C29 C63 C64 C65 178.5(4)
F21 C64 C65 C66 178.6(4)
C63 C64 C65 C66 -0.3(6)
F21 C64 C65 F22 -1.0(6)
C63 C64 C65 F22 -179.9(3)
F22 C65 C66 F23 -2.6(6)
C64 C65 C66 F23 177.8(4)
F22 C65 C66 C67 179.1(4)
C64 C65 C66 C67 -0.5(7)
C65 C66 C67 F24 179.9(4)
F23 C66 C67 F24 1.6(6)
C65 C66 C67 C68 0.7(6)
F23 C66 C67 C68 -177.6(4)
F24 C67 C68 F25 -0.5(6)
C66 C67 C68 F25 178.7(4)
F24 C67 C68 C63 -179.4(4)
C66 C67 C68 C63 -0.2(6)
C64 C63 C68 F25 -179.5(3)
C29 C63 C68 F25 2.9(6)
C64 C63 C68 C67 -0.6(6)
C29 C63 C68 C67 -178.2(4)
C25 C24 C69 C74 95.4(4)
C22 C24 C69 C74 -87.4(5)
C25 C24 C69 C70 -84.6(5)
C22 C24 C69 C70 92.7(4)
C74 C69 C70 F26 179.2(4)
C24 C69 C70 F26 -0.8(5)
C74 C69 C70 C71 0.2(6)
C24 C69 C70 C71 -179.9(4)
F26 C70 C71 F27 0.0(6)
C69 C70 C71 F27 179.1(3)
F26 C70 C71 C72 179.4(4)
C69 C70 C71 C72 -1.5(6)
F27 C71 C72 F28 -0.4(7)
C70 C71 C72 F28 -179.7(4)
F27 C71 C72 C73 -179.7(5)
C70 C71 C72 C73 0.9(8)
F28 C72 C73 C74 -178.2(5)
C71 C72 C73 C74 1.1(8)
F28 C72 C73 F29 0.3(8)
C71 C72 C73 F29 179.6(5)
F29 C73 C74 F30 0.4(8)
C72 C73 C74 F30 178.8(5)
F29 C73 C74 C69 178.9(5)
C72 C73 C74 C69 -2.6(8)
C70 C69 C74 F30 -179.5(4)
C24 C69 C74 F30 0.5(6)
C70 C69 C74 C73 2.0(6)
C24 C69 C74 C73 -178.0(4)

loop_
_platon_squeeze_void_nr
_platon_squeeze_void_average_x
_platon_squeeze_void_average_y
_platon_squeeze_void_average_z
_platon_squeeze_void_volume
_platon_squeeze_void_count_electrons
1 0.000 0.500 0.008 605.9 186.6
2 0.112 0.007 0.729 48.6 -2.8
3 0.500 1.000 0.431 605.8 186.4
4 0.387 0.507 0.771 48.7 -2.6
5 0.612 0.493 0.228 48.6 -2.9
6 0.887 0.993 0.271 48.6 -2.7
